data_4129850
loop_
_publ_author_name
'Brewitz, Lennart'
'Arteaga, Fernando Arteaga'
'Yin, Liang'
'Alagiri, Kaliyamoorthy'
'Kumagai, Naoya'
'Shibasaki, Masakatsu'

_publ_section_title
;
 Direct Catalytic Asymmetric Mannich-Type Reaction of \a- and
 \b-Fluorinated Amides.
;
_journal_issue 50
_journal_name_full 'Journal of the American Chemical Society'
_journal_page_first 15929
_journal_page_last 15939
_journal_paper_doi 10.1021/jacs.5b11064
_journal_volume 137
_journal_year 2015
_chemical_formula_moiety 'C10 H9 F3 N2 O'
_chemical_formula_sum 'C10 H9 F3 N2 O'
_chemical_formula_weight 230.19
_space_group_crystal_system monoclinic
_space_group_IT_number 14
_space_group_name_Hall '-P 2yn'
_space_group_name_H-M_alt 'P 1 21/n 1'
_atom_sites_solution_hydrogens geom
_atom_sites_solution_primary direct
_atom_sites_solution_secondary difmap
_cell_angle_alpha 90.0000
_cell_angle_beta 95.859(7)
_cell_angle_gamma 90.0000
_cell_formula_units_Z 4
_cell_length_a 4.69994(14)
_cell_length_b 9.6731(3)
_cell_length_c 21.1552(6)
_cell_measurement_reflns_used 7329
_cell_measurement_temperature 93
_cell_measurement_theta_max 68.26
_cell_measurement_theta_min 4.20
_cell_volume 956.75(5)
_computing_cell_refinement 'RAPID AUTO'
_computing_data_collection 'RAPID AUTO (Rigaku, ????)'
_computing_data_reduction 'RAPID AUTO'
_computing_molecular_graphics 'CrystalStructure 4.1'
_computing_publication_material 'CrystalStructure 4.1 (Rigaku, 2014)'
_computing_structure_refinement 'SHELXL2013 (Sheldrick, 2008)'
_computing_structure_solution 'SHELXS2013 (Sheldrick, 2008)'
_diffrn_ambient_temperature 93
_diffrn_detector_area_resol_mean 10.000
_diffrn_measured_fraction_theta_full 1.000
_diffrn_measured_fraction_theta_max 1.000
_diffrn_measurement_device_type 'Rigaku R-AXIS RAPID'
_diffrn_measurement_method \w
_diffrn_radiation_type 'Cu K\a'
_diffrn_radiation_wavelength 1.54187
_diffrn_reflns_av_R_equivalents 0.0364
_diffrn_reflns_Laue_measured_fraction_full 1.000
_diffrn_reflns_Laue_measured_fraction_max 1.000
_diffrn_reflns_limit_h_max 5
_diffrn_reflns_limit_h_min -5
_diffrn_reflns_limit_k_max 11
_diffrn_reflns_limit_k_min -11
_diffrn_reflns_limit_l_max 25
_diffrn_reflns_limit_l_min -25
_diffrn_reflns_number 10706
_diffrn_reflns_point_group_measured_fraction_full 1.000
_diffrn_reflns_point_group_measured_fraction_max 1.000
_diffrn_reflns_theta_full 67.687
_diffrn_reflns_theta_max 68.246
_diffrn_reflns_theta_min 4.202
_diffrn_standards_number 0
_exptl_absorpt_coefficient_mu 1.276
_exptl_absorpt_correction_T_max 0.775
_exptl_absorpt_correction_T_min 0.611
_exptl_absorpt_correction_type multi-scan
_exptl_absorpt_process_details 'ABSCOR (Rigaku, 1995)'
_exptl_crystal_colour colorless
_exptl_crystal_density_diffrn 1.598
_exptl_crystal_density_method 'not measured'
_exptl_crystal_description platelet
_exptl_crystal_F_000 472.00
_exptl_crystal_size_max 0.200
_exptl_crystal_size_mid 0.200
_exptl_crystal_size_min 0.200
_refine_diff_density_max 0.37
_refine_diff_density_min -0.61
_refine_ls_extinction_method none
_refine_ls_goodness_of_fit_ref 1.159
_refine_ls_hydrogen_treatment constr
_refine_ls_number_parameters 145
_refine_ls_number_reflns 1755
_refine_ls_number_restraints 0
_refine_ls_R_factor_all 0.0442
_refine_ls_R_factor_gt 0.0420
_refine_ls_shift/su_max 0.000
_refine_ls_structure_factor_coef Fsqd
_refine_ls_weighting_details 'w = 1/[\s^2^(Fo^2^)+(0.0680P)^2^+0.2262P] where P=(Fo^2^+2Fc^2^)/3'
_refine_ls_weighting_scheme calc
_refine_ls_wR_factor_gt 0.1115
_refine_ls_wR_factor_ref 0.1131
_reflns_number_gt 1613
_reflns_number_total 1755
_reflns_threshold_expression F^2^>2.0\s(F^2^)
_cod_data_source_file ja5b11064_si_001.cif
_cod_data_source_block 150220Lennert
_cod_original_cell_volume 956.76(5)
_cod_database_code 4129850
_shelxl_res_file
;
TITL 150220Lennert
CELL  1.54187 4.69994 9.67313 21.15520 90.00000 95.85920 90.00000
ZERR  4 0.00014 0.00029 0.00064 0.00000 0.00680 0.00000
LATT 1
SYMM .50-X, .50+Y, .50-Z
SFAC C H O N F
UNIT 40 36 4 8 12
L.S. 5
FMAP 2
PLAN -21
WPDB -2
HTAB
BOND $H
CONF
LIST 4
TEMP -180.0
ACTA
SIZE 0.200 0.200 0.200
WGHT    0.068000    0.226200
FVAR       2.62626
F14   5    0.992956    1.381286    0.343748    11.00000    0.03657    0.02269 =
         0.03754    0.00696    0.00330    0.00279
F15   5    1.369517    1.327669    0.405482    11.00000    0.02070    0.02724 =
         0.04552    0.00228    0.00651   -0.00520
F16   5    0.987058    1.388730    0.445203    11.00000    0.03340    0.02351 =
         0.04027   -0.00752    0.01270   -0.00422
O11   3    1.243837    1.123915    0.310281    11.00000    0.03169    0.02591 =
         0.03222    0.00461    0.01706   -0.00227
N12   4    0.963682    0.951860    0.338861    11.00000    0.02169    0.02205 =
         0.01930   -0.00001    0.00757   -0.00069
N13   4    0.669749    0.927514    0.425725    11.00000    0.02285    0.02118 =
         0.02271   -0.00079    0.00775   -0.00175
C1    1    1.075739    1.081459    0.346259    11.00000    0.01920    0.02202 =
         0.02447    0.00533    0.00485    0.00151
C2    1    0.981088    1.169164    0.399481    11.00000    0.02119    0.02061 =
         0.02937    0.00049    0.00900   -0.00350
AFIX  23
H2A   2    0.769537    1.168980    0.396694    11.00000   -1.20000
H2B   2    1.053566    1.127200    0.440688    11.00000   -1.20000
AFIX   0
C3    1    1.083688    1.315323    0.397904    11.00000    0.02186    0.02333 =
         0.03040    0.00268    0.00646   -0.00060
C4    1    1.042525    0.865134    0.285369    11.00000    0.02724    0.02799 =
         0.01963   -0.00140    0.00907    0.00129
AFIX  23
H4A   2    1.252660    0.853954    0.287474    11.00000   -1.20000
H4B   2    0.973247    0.907617    0.244071    11.00000   -1.20000
AFIX   0
C5    1    0.896987    0.725173    0.293289    11.00000    0.02987    0.02739 =
         0.02441   -0.00413    0.00891   -0.00114
AFIX  23
H5A   2    0.762518    0.703110    0.255526    11.00000   -1.20000
H5B   2    1.040348    0.650204    0.299865    11.00000   -1.20000
AFIX   0
C6    1    0.570054    0.655158    0.381324    11.00000    0.02602    0.02037 =
         0.02928   -0.00179    0.00421   -0.00219
AFIX  43
H6    2    0.537756    0.563096    0.366676    11.00000   -1.20000
AFIX   0
C7    1    0.446095    0.704071    0.434114    11.00000    0.02588    0.02394 =
         0.02877    0.00381    0.00713   -0.00408
AFIX  43
H7    2    0.326485    0.645924    0.456117    11.00000   -1.20000
AFIX   0
C8    1    0.499982    0.838348    0.453885    11.00000    0.02567    0.02485 =
         0.02231    0.00038    0.00924   -0.00151
AFIX  43
H8    2    0.412076    0.870340    0.489643    11.00000   -1.20000
AFIX   0
C9    1    0.781667    0.877103    0.375534    11.00000    0.01679    0.02098 =
         0.01973    0.00215    0.00317   -0.00017
C10   1    0.740462    0.743833    0.351005    11.00000    0.02083    0.02147 =
         0.02159   -0.00172    0.00239    0.00118
HKLF 4
 
REM  150220Lennert
REM R1 =  0.0420 for    1613 Fo > 4sig(Fo)  and  0.0442 for all    1755 data
REM    145 parameters refined using      0 restraints
 
END  
     
WGHT      0.0680      0.2262 

REM Instructions for potential hydrogen bonds
EQIV $1 x-1, y, z
HTAB C2 F15_$1

REM Highest difference peak  0.374,  deepest hole -0.612,  1-sigma level  0.160
Q1    1   1.1008  1.3130  0.5204  11.00000  0.05    0.37
Q2    1   1.0918  1.2402  0.5219  11.00000  0.05    0.35
Q3    1   0.6490  0.7574  0.2362  11.00000  0.05    0.34
Q4    1   1.4364  0.7794  0.2614  11.00000  0.05    0.33
Q5    1   1.0386  1.2696  0.5516  11.00000  0.05    0.33
Q6    1   1.3802  1.2526  0.4566  11.00000  0.05    0.32
Q7    1   1.0000  1.0000  0.5000  10.50000  0.05    0.31
Q8    1   0.5348  0.7637  0.2576  11.00000  0.05    0.31
Q9    1   1.2333  1.2866  0.5017  11.00000  0.05    0.31
Q10   1   1.3677  0.7627  0.2978  11.00000  0.05    0.31
Q11   1   1.5755  1.2312  0.3787  11.00000  0.05    0.30
Q12   1   0.6553  1.2385  0.3381  11.00000  0.05    0.30
Q13   1   0.7567  0.7448  0.2005  11.00000  0.05    0.30
Q14   1   1.4767  1.2243  0.4196  11.00000  0.05    0.30
Q15   1   0.9866  1.5082  0.4615  11.00000  0.05    0.28
Q16   1   0.9876  1.4166  0.2563  11.00000  0.05    0.28
Q17   1   1.1210  1.4199  0.5183  11.00000  0.05    0.27
Q18   1   1.0269  1.5372  0.4993  11.00000  0.05    0.27
Q19   1   0.9221  0.9473  0.4679  11.00000  0.05    0.27
Q20   1   1.0027  1.1644  0.2404  11.00000  0.05    0.27
Q21   1   1.1964  1.3708  0.4871  11.00000  0.05    0.25
;

loop_
_symmetry_equiv_pos_site_id
_space_group_symop_operation_xyz
1 +X,+Y,+Z
2 1/2-X,1/2+Y,1/2-Z
3 -X,-Y,-Z
4 1/2+X,1/2-Y,1/2+Z

loop_
_atom_site_label
_atom_site_type_symbol
_atom_site_fract_x
_atom_site_fract_y
_atom_site_fract_z
_atom_site_U_iso_or_equiv
_atom_site_adp_type
_atom_site_occupancy
_atom_site_site_symmetry_multiplicity
_atom_site_calc_flag
_atom_site_refinement_flags
F14 F 0.9930(2) 1.38129(9) 0.34375(5) 0.0323(3) Uani 1 4 d .
F15 F 1.36952(18) 1.32767(9) 0.40548(5) 0.0309(3) Uani 1 4 d .
F16 F 0.9871(2) 1.38873(9) 0.44520(5) 0.0318(3) Uani 1 4 d .
O11 O 1.2438(2) 1.12391(11) 0.31028(5) 0.0290(3) Uani 1 4 d .
N12 N 0.9637(3) 0.95186(13) 0.33886(6) 0.0206(3) Uani 1 4 d .
N13 N 0.6697(3) 0.92751(13) 0.42573(6) 0.0219(3) Uani 1 4 d .
C1 C 1.0757(3) 1.08146(15) 0.34626(7) 0.0217(3) Uani 1 4 d .
C2 C 0.9811(3) 1.16916(15) 0.39948(7) 0.0233(4) Uani 1 4 d .
C3 C 1.0837(3) 1.31532(16) 0.39790(8) 0.0249(4) Uani 1 4 d .
C4 C 1.0425(3) 0.86513(16) 0.28537(7) 0.0245(3) Uani 1 4 d .
C5 C 0.8970(3) 0.72517(16) 0.29329(7) 0.0268(4) Uani 1 4 d .
C6 C 0.5700(3) 0.65516(16) 0.38132(7) 0.0251(3) Uani 1 4 d .
C7 C 0.4461(3) 0.70407(16) 0.43411(7) 0.0259(4) Uani 1 4 d .
C8 C 0.5000(3) 0.83835(16) 0.45389(7) 0.0238(3) Uani 1 4 d .
C9 C 0.7817(3) 0.87710(15) 0.37553(7) 0.0191(3) Uani 1 4 d .
C10 C 0.7405(3) 0.74383(16) 0.35100(7) 0.0213(3) Uani 1 4 d .
H2A H 0.76954 1.16898 0.39669 0.0279 Uiso 1 4 calc R
H2B H 1.05357 1.1272 0.44069 0.0279 Uiso 1 4 calc R
H4A H 1.25266 0.85395 0.28747 0.0294 Uiso 1 4 calc R
H4B H 0.97325 0.90762 0.24407 0.0294 Uiso 1 4 calc R
H5A H 0.76252 0.70311 0.25553 0.0322 Uiso 1 4 calc R
H5B H 1.04035 0.6502 0.29986 0.0322 Uiso 1 4 calc R
H6 H 0.53776 0.5631 0.36668 0.0301 Uiso 1 4 calc R
H7 H 0.32649 0.64592 0.45612 0.0311 Uiso 1 4 calc R
H8 H 0.41208 0.87034 0.48964 0.0286 Uiso 1 4 calc R

loop_
_atom_site_aniso_label
_atom_site_aniso_U_11
_atom_site_aniso_U_22
_atom_site_aniso_U_33
_atom_site_aniso_U_12
_atom_site_aniso_U_13
_atom_site_aniso_U_23
F14 0.0366(6) 0.0227(5) 0.0375(6) 0.0028(4) 0.0033(4) 0.0070(4)
F15 0.0207(5) 0.0272(5) 0.0455(6) -0.0052(4) 0.0065(4) 0.0023(4)
F16 0.0334(5) 0.0235(5) 0.0403(6) -0.0042(4) 0.0127(4) -0.0075(4)
O11 0.0317(6) 0.0259(6) 0.0322(6) -0.0023(5) 0.0171(5) 0.0046(5)
N12 0.0217(6) 0.0221(6) 0.0193(6) -0.0007(5) 0.0076(5) -0.0000(5)
N13 0.0228(6) 0.0212(7) 0.0227(7) -0.0018(5) 0.0077(5) -0.0008(5)
C1 0.0192(7) 0.0220(8) 0.0245(8) 0.0015(6) 0.0049(6) 0.0053(6)
C2 0.0212(7) 0.0206(8) 0.0294(8) -0.0035(6) 0.0090(6) 0.0005(6)
C3 0.0219(8) 0.0233(8) 0.0304(9) -0.0006(6) 0.0065(6) 0.0027(6)
C4 0.0272(8) 0.0280(8) 0.0196(7) 0.0013(6) 0.0091(6) -0.0014(6)
C5 0.0299(8) 0.0274(8) 0.0244(8) -0.0011(7) 0.0089(6) -0.0041(6)
C6 0.0260(8) 0.0204(7) 0.0293(8) -0.0022(6) 0.0042(6) -0.0018(6)
C7 0.0259(8) 0.0239(8) 0.0288(8) -0.0041(6) 0.0071(6) 0.0038(6)
C8 0.0257(8) 0.0249(8) 0.0223(8) -0.0015(6) 0.0092(6) 0.0004(6)
C9 0.0168(7) 0.0210(8) 0.0197(7) -0.0002(5) 0.0032(6) 0.0022(5)
C10 0.0208(7) 0.0215(7) 0.0216(8) 0.0012(6) 0.0024(6) -0.0017(6)

loop_
_atom_type_symbol
_atom_type_description
_atom_type_scat_dispersion_real
_atom_type_scat_dispersion_imag
_atom_type_scat_source
C C 0.0181 0.0091
;
International Tables for Crystallography
(Vol. C, Tables 4.2.6.8 and 6.1.1.4)
;
H H 0.0000 0.0000
;
International Tables for Crystallography
(Vol. C, Table 6.1.1.4)
;
O O 0.0492 0.0322
;
International Tables for Crystallography
(Vol. C, Tables 4.2.6.8 and 6.1.1.4)
;
N N 0.0311 0.0180
;
International Tables for Crystallography
(Vol. C, Tables 4.2.6.8 and 6.1.1.4)
;
F F 0.0727 0.0534
;
International Tables for Crystallography
(Vol. C, Tables 4.2.6.8 and 6.1.1.4)
;

loop_
_geom_angle_atom_site_label_1
_geom_angle_atom_site_label_2
_geom_angle_atom_site_label_3
_geom_angle
_geom_angle_publ_flag
C1 N12 C4 118.92(13) yes
C1 N12 C9 131.08(13) yes
C4 N12 C9 109.97(12) yes
C8 N13 C9 114.72(13) yes
O11 C1 N12 120.28(14) yes
O11 C1 C2 122.20(13) yes
N12 C1 C2 117.51(13) yes
C1 C2 C3 113.18(13) yes
F14 C3 F15 106.66(13) yes
F14 C3 F16 106.40(12) yes
F14 C3 C2 113.17(12) yes
F15 C3 F16 105.93(12) yes
F15 C3 C2 113.75(12) yes
F16 C3 C2 110.42(13) yes
N12 C4 C5 105.46(12) yes
C4 C5 C10 104.13(12) yes
C7 C6 C10 118.21(14) yes
C6 C7 C8 118.92(14) yes
N13 C8 C7 124.36(14) yes
N12 C9 N13 124.36(13) yes
N12 C9 C10 109.74(13) yes
N13 C9 C10 125.90(14) yes
C5 C10 C6 131.44(14) yes
C5 C10 C9 110.67(13) yes
C6 C10 C9 117.88(14) yes
C1 C2 H2A 108.939 no
C1 C2 H2B 108.944 no
C3 C2 H2A 108.938 no
C3 C2 H2B 108.939 no
H2A C2 H2B 107.756 no
N12 C4 H4A 110.655 no
N12 C4 H4B 110.648 no
C5 C4 H4A 110.650 no
C5 C4 H4B 110.654 no
H4A C4 H4B 108.761 no
C4 C5 H5A 110.930 no
C4 C5 H5B 110.931 no
C10 C5 H5A 110.924 no
C10 C5 H5B 110.939 no
H5A C5 H5B 108.946 no
C7 C6 H6 120.892 no
C10 C6 H6 120.902 no
C6 C7 H7 120.548 no
C8 C7 H7 120.535 no
N13 C8 H8 117.818 no
C7 C8 H8 117.823 no

loop_
_geom_bond_atom_site_label_1
_geom_bond_atom_site_label_2
_geom_bond_distance
_geom_bond_publ_flag
F14 C3 1.3422(19) yes
F15 C3 1.3419(17) yes
F16 C3 1.343(2) yes
O11 C1 1.2227(19) yes
N12 C1 1.3626(19) yes
N12 C4 1.486(2) yes
N12 C9 1.411(2) yes
N13 C8 1.354(2) yes
N13 C9 1.325(2) yes
C1 C2 1.512(2) yes
C2 C3 1.495(2) yes
C4 C5 1.534(2) yes
C5 C10 1.499(2) yes
C6 C7 1.394(2) yes
C6 C10 1.376(2) yes
C7 C8 1.380(2) yes
C9 C10 1.396(2) yes
C2 H2A 0.990 no
C2 H2B 0.990 no
C4 H4A 0.990 no
C4 H4B 0.990 no
C5 H5A 0.990 no
C5 H5B 0.990 no
C6 H6 0.950 no
C7 H7 0.950 no
C8 H8 0.950 no

loop_
_geom_contact_atom_site_label_1
_geom_contact_atom_site_label_2
_geom_contact_distance
_geom_contact_publ_flag
_geom_contact_site_symmetry_2
F14 O11 2.8741(14) no .
F14 C1 2.9260(17) no .
F15 O11 2.8367(14) no .
F15 C1 2.9656(17) no .
O11 C3 2.778(2) no .
O11 C4 2.7087(19) no .
O11 C9 3.5966(18) no .
N12 C6 3.579(2) no .
N12 C8 3.600(2) no .
N13 C1 3.056(2) no .
N13 C2 2.8424(19) no .
N13 C6 2.820(2) no .
C2 C9 3.003(2) no .
C7 C9 2.688(2) no .
C8 C10 2.712(2) no .
F14 F15 3.3677(14) no 1_455
F14 C4 3.5237(17) no 2_655
F14 C5 3.5085(18) no 1_565
F14 C5 3.5999(18) no 2_655
F14 C6 3.4530(18) no 1_565
F15 F14 3.3677(14) no 1_655
F15 F16 2.9968(12) no 1_655
F15 C2 3.2716(17) no 1_655
F15 C3 3.3788(18) no 1_655
F15 C6 3.3590(18) no 1_665
F15 C7 3.4294(18) no 3_776
F15 C8 3.3814(18) no 3_776
F16 F15 2.9968(12) no 1_455
F16 F16 3.1571(14) no 3_786
F16 C6 3.4306(17) no 1_565
F16 C7 3.5398(19) no 3_676
O11 N13 3.5473(16) no 1_655
O11 C4 3.3109(19) no 2_755
O11 C5 3.060(2) no 2_755
N12 C8 3.4969(19) no 1_655
N13 O11 3.5473(16) no 1_455
N13 C1 3.4467(18) no 1_455
N13 C8 3.559(2) no 3_676
C1 N13 3.4467(18) no 1_655
C2 F15 3.2716(17) no 1_455
C3 F15 3.3788(18) no 1_455
C4 F14 3.5237(17) no 2_645
C4 O11 3.3109(19) no 2_745
C5 F14 3.5085(18) no 1_545
C5 F14 3.5999(18) no 2_645
C5 O11 3.060(2) no 2_745
C5 C6 3.568(2) no 1_655
C6 F14 3.4530(18) no 1_545
C6 F15 3.3590(18) no 1_445
C6 F16 3.4306(17) no 1_545
C6 C5 3.568(2) no 1_455
C7 F15 3.4294(18) no 3_776
C7 F16 3.5398(19) no 3_676
C8 F15 3.3814(18) no 3_776
C8 N12 3.4969(19) no 1_455
C8 N13 3.559(2) no 3_676
F14 H2A 2.6105 no .
F14 H2B 3.1951 no .
F15 H2A 3.1993 no .
F15 H2B 2.5973 no .
F16 H2A 2.5303 no .
F16 H2B 2.5520 no .
O11 H2A 3.0550 no .
O11 H2B 2.9859 no .
O11 H4A 2.6567 no .
O11 H4B 2.7555 no .
N12 H2A 2.6397 no .
N12 H2B 2.7405 no .
N12 H5A 3.0743 no .
N12 H5B 3.0637 no .
N13 H2A 2.4723 no .
N13 H2B 2.6399 no .
N13 H7 3.2630 no .
C1 H4A 2.7005 no .
C1 H4B 2.7424 no .
C5 H6 2.8730 no .
C6 H5A 2.9337 no .
C6 H5B 2.9386 no .
C6 H8 3.2376 no .
C8 H6 3.2544 no .
C9 H2A 2.8601 no .
C9 H2B 3.0044 no .
C9 H4A 3.0435 no .
C9 H4B 3.0238 no .
C9 H5A 3.0395 no .
C9 H5B 3.0423 no .
C9 H6 3.2451 no .
C9 H8 3.1153 no .
C10 H4A 3.0654 no .
C10 H4B 3.0545 no .
C10 H7 3.2421 no .
H4A H5A 2.7522 no .
H4A H5B 2.2366 no .
H4B H5A 2.2366 no .
H4B H5B 2.7599 no .
H5A H6 2.9977 no .
H5B H6 2.9949 no .
H6 H7 2.3646 no .
H7 H8 2.3063 no .
F14 H4A 3.1437 no 2_755
F14 H4B 2.7361 no 2_655
F14 H4B 3.2806 no 2_755
F14 H5A 2.8825 no 2_655
F14 H5B 2.7785 no 1_565
F14 H6 2.8491 no 1_565
F14 H6 3.1034 no 1_665
F15 H2A 2.4489 no 1_655
F15 H4B 3.4104 no 2_755
F15 H6 2.5725 no 1_665
F15 H7 3.2726 no 1_665
F15 H7 3.1345 no 3_776
F15 H8 3.0299 no 3_776
F16 H6 3.0573 no 1_565
F16 H7 2.9517 no 1_665
F16 H7 2.6963 no 3_676
F16 H8 3.4968 no 3_676
O11 H2A 2.9520 no 1_655
O11 H4A 3.0389 no 2_755
O11 H4B 3.3066 no 2_755
O11 H5A 2.7409 no 2_655
O11 H5A 2.9270 no 2_755
O11 H5B 2.6467 no 2_755
N12 H4A 3.5362 no 1_455
N12 H5A 3.2544 no 2_655
N13 H2B 3.5221 no 1_455
N13 H2B 3.0342 no 3_776
N13 H4A 3.4254 no 1_455
N13 H8 2.7051 no 3_676
C1 H2A 3.4318 no 1_655
C1 H5A 2.8018 no 2_655
C2 H5A 3.3772 no 2_655
C2 H8 3.1540 no 3_676
C2 H8 3.5237 no 3_776
C3 H2A 3.5231 no 1_655
C3 H6 3.5240 no 1_565
C3 H6 3.3201 no 1_665
C3 H7 3.5720 no 1_665
C5 H4A 3.2652 no 1_455
C5 H4B 3.5787 no 2_645
C6 H4A 3.0430 no 1_455
C6 H4B 3.5639 no 2_645
C6 H5B 2.8799 no 1_455
C7 H4A 3.4607 no 1_455
C7 H5B 3.2967 no 1_455
C8 H2A 3.5241 no 3_676
C8 H2B 3.4882 no 1_455
C8 H2B 2.9210 no 3_776
C8 H4A 3.5963 no 1_455
C8 H8 3.0721 no 3_676
C9 H4A 2.9592 no 1_455
C10 H4A 2.7510 no 1_455
C10 H5B 3.4772 no 1_455
C10 H7 3.4897 no 1_655
H2A F15 2.4489 no 1_455
H2A O11 2.9520 no 1_455
H2A C1 3.4318 no 1_455
H2A C3 3.5231 no 1_455
H2A C8 3.5241 no 3_676
H2A H5A 3.2253 no 2_655
H2A H8 2.6599 no 3_676
H2B N13 3.5221 no 1_655
H2B N13 3.0342 no 3_776
H2B C8 3.4882 no 1_655
H2B C8 2.9210 no 3_776
H2B H2B 3.5867 no 3_776
H2B H8 3.1191 no 1_655
H2B H8 2.7606 no 3_676
H2B H8 2.7793 no 3_776
H4A F14 3.1437 no 2_745
H4A O11 3.0389 no 2_745
H4A N12 3.5362 no 1_655
H4A N13 3.4254 no 1_655
H4A C5 3.2652 no 1_655
H4A C6 3.0430 no 1_655
H4A C7 3.4607 no 1_655
H4A C8 3.5963 no 1_655
H4A C9 2.9592 no 1_655
H4A C10 2.7510 no 1_655
H4A H5A 2.9425 no 1_655
H4A H5B 3.5970 no 2_755
H4A H6 3.4728 no 1_655
H4B F14 2.7361 no 2_645
H4B F14 3.2806 no 2_745
H4B F15 3.4104 no 2_745
H4B O11 3.3066 no 2_745
H4B C5 3.5787 no 2_655
H4B C6 3.5639 no 2_655
H4B H5A 3.0659 no 2_655
H4B H5B 3.4262 no 2_655
H4B H5B 3.4684 no 2_755
H4B H6 2.7801 no 2_655
H5A F14 2.8825 no 2_645
H5A O11 2.7409 no 2_645
H5A O11 2.9270 no 2_745
H5A N12 3.2544 no 2_645
H5A C1 2.8018 no 2_645
H5A C2 3.3772 no 2_645
H5A H2A 3.2253 no 2_645
H5A H4A 2.9425 no 1_455
H5A H4B 3.0659 no 2_645
H5B F14 2.7785 no 1_545
H5B O11 2.6467 no 2_745
H5B C6 2.8799 no 1_655
H5B C7 3.2967 no 1_655
H5B C10 3.4772 no 1_655
H5B H4A 3.5970 no 2_745
H5B H4B 3.4262 no 2_645
H5B H4B 3.4684 no 2_745
H5B H6 2.7384 no 1_655
H5B H7 3.4395 no 1_655
H6 F14 3.1034 no 1_445
H6 F14 2.8491 no 1_545
H6 F15 2.5725 no 1_445
H6 F16 3.0573 no 1_545
H6 C3 3.3201 no 1_445
H6 C3 3.5240 no 1_545
H6 H4A 3.4728 no 1_455
H6 H4B 2.7801 no 2_645
H6 H5B 2.7384 no 1_455
H7 F15 3.2726 no 1_445
H7 F15 3.1345 no 3_776
H7 F16 2.9517 no 1_445
H7 F16 2.6963 no 3_676
H7 C3 3.5720 no 1_445
H7 C10 3.4897 no 1_455
H7 H5B 3.4395 no 1_455
H8 F15 3.0299 no 3_776
H8 F16 3.4968 no 3_676
H8 N13 2.7051 no 3_676
H8 C2 3.1540 no 3_676
H8 C2 3.5237 no 3_776
H8 C8 3.0721 no 3_676
H8 H2A 2.6599 no 3_676
H8 H2B 3.1191 no 1_455
H8 H2B 2.7606 no 3_676
H8 H2B 2.7793 no 3_776
H8 H8 2.6633 no 3_676

loop_
_geom_torsion_atom_site_label_1
_geom_torsion_atom_site_label_2
_geom_torsion_atom_site_label_3
_geom_torsion_atom_site_label_4
_geom_torsion
_geom_torsion_publ_flag
C1 N12 C4 C5 176.59(10) no
C4 N12 C1 O11 -1.78(19) no
C4 N12 C1 C2 177.43(10) no
C1 N12 C9 N13 3.6(2) no
C1 N12 C9 C10 -176.10(12) no
C9 N12 C1 O11 175.95(12) no
C9 N12 C1 C2 -4.8(2) no
C4 N12 C9 N13 -178.47(11) no
C4 N12 C9 C10 1.79(14) no
C9 N12 C4 C5 -1.60(14) no
C8 N13 C9 N12 179.76(11) no
C8 N13 C9 C10 -0.54(19) no
C9 N13 C8 C7 1.09(19) no
O11 C1 C2 C3 7.26(18) no
N12 C1 C2 C3 -171.95(11) no
C1 C2 C3 F14 59.29(16) no
C1 C2 C3 F15 -62.65(16) no
C1 C2 C3 F16 178.43(11) no
N12 C4 C5 C10 0.82(13) no
C4 C5 C10 C6 179.52(13) no
C4 C5 C10 C9 0.21(14) no
C7 C6 C10 C5 -178.48(12) no
C7 C6 C10 C9 0.79(19) no
C10 C6 C7 C8 -0.3(2) no
C6 C7 C8 N13 -0.7(2) no
N12 C9 C10 C5 -1.23(15) no
N12 C9 C10 C6 179.35(10) no
N13 C9 C10 C5 179.03(12) no
N13 C9 C10 C6 -0.4(2) no
